data_7010340
loop_
_publ_author_name
'Connelly, Neil G.'
'Emslie, David J. H.'
'Geiger, William E.'
'Hayward, Owen D.'
'Linehan, Emma B.'
'Orpen, A. Guy'
'Quayle, Michael J.'
'Rieger, Philip H.'

_publ_section_title
;
 Redox-induced \k2--\k3 isomerisation in
 hydrotris(pyrazolyl)boratorhodium complexes: synthesis, structure and
 ESR spectroscopy of stabilised rhodium(II) species
;
_journal_issue 5
_journal_name_full 'Journal of the Chemical Society, Dalton Transactions'
_journal_page_first 670
_journal_paper_doi 10.1039/b008131k
_journal_year 2001
_chemical_formula_sum 'C34 H55 B N6 O P Rh'
_chemical_formula_weight 708.53
_chemical_name_systematic
; 
 ? 
;
_space_group_IT_number 14
_symmetry_cell_setting monoclinic
_symmetry_space_group_name_Hall '-P 2yn'
_symmetry_space_group_name_H-M 'P 1 21/n 1'
_atom_sites_solution_hydrogens geom
_atom_sites_solution_primary direct
_atom_sites_solution_secondary difmap
_audit_creation_method SHELXL-97
_cell_angle_alpha 90.00
_cell_angle_beta 102.714(19)
_cell_angle_gamma 90.00
_cell_formula_units_Z 4
_cell_length_a 12.567(4)
_cell_length_b 22.521(8)
_cell_length_c 12.931(3)
_cell_measurement_reflns_used 75
_cell_measurement_temperature 173(2)
_cell_volume 3570.0(19)
_computing_cell_refinement 'SAINT (Siemens, 1995b)'
_computing_data_collection 'SMART (Siemens, 1995b)'
_computing_data_reduction 'SAINT (Siemens, 1995b)'
_computing_molecular_graphics 'SHELXL-97 (Sheldrick, 1997)'
_computing_publication_material 'SHELXL-97 (Sheldrick, 1997)'
_computing_structure_refinement 'SHELXL-97 (Sheldrick, 1997)'
_computing_structure_solution 'SHELXS-97 (Sheldrick, 1990)'
_diffrn_ambient_temperature 173(2)
_diffrn_measured_fraction_theta_full 0.995
_diffrn_measured_fraction_theta_max 0.995
_diffrn_measurement_device_type 'Siemens SMART CCD diffractometer'
_diffrn_measurement_method '\w rotation with narrow frames'
_diffrn_radiation_monochromator graphite
_diffrn_radiation_source 'fine-focus sealed tube'
_diffrn_radiation_type MoK\a
_diffrn_radiation_wavelength 0.71073
_diffrn_reflns_av_R_equivalents 0.1117
_diffrn_reflns_av_sigmaI/netI 0.1060
_diffrn_reflns_limit_h_max 16
_diffrn_reflns_limit_h_min -16
_diffrn_reflns_limit_k_max 29
_diffrn_reflns_limit_k_min -29
_diffrn_reflns_limit_l_max 16
_diffrn_reflns_limit_l_min -16
_diffrn_reflns_number 34555
_diffrn_reflns_theta_full 27.50
_diffrn_reflns_theta_max 27.50
_diffrn_reflns_theta_min 1.81
_exptl_absorpt_coefficient_mu 0.558
_exptl_absorpt_correction_type empirical
_exptl_absorpt_process_details 'SADABS, Sheldrick 1996'
_exptl_crystal_colour yellow
_exptl_crystal_density_diffrn 1.318
_exptl_crystal_density_method 'not measured'
_exptl_crystal_description Block
_exptl_crystal_F_000 1496
_exptl_crystal_size_max 0.4
_exptl_crystal_size_mid 0.2
_exptl_crystal_size_min 0.2
_refine_diff_density_max 1.648
_refine_diff_density_min -1.677
_refine_diff_density_rms 0.132
_refine_ls_extinction_method none
_refine_ls_goodness_of_fit_ref 1.040
_refine_ls_hydrogen_treatment mixed
_refine_ls_matrix_type full
_refine_ls_number_parameters 405
_refine_ls_number_reflns 8155
_refine_ls_number_restraints 0
_refine_ls_restrained_S_all 1.040
_refine_ls_R_factor_all 0.1258
_refine_ls_R_factor_gt 0.0674
_refine_ls_shift/su_max 0.001
_refine_ls_shift/su_mean 0.000
_refine_ls_structure_factor_coef Fsqd
_refine_ls_weighting_details 'calc w=1/[\s^2^(Fo^2^)+(0.0792P)^2^+0.0000P] where P=(Fo^2^+2Fc^2^)/3'
_refine_ls_weighting_scheme calc
_refine_ls_wR_factor_gt 0.1405
_refine_ls_wR_factor_ref 0.1645
_reflns_number_gt 5034
_reflns_number_total 8155
_reflns_threshold_expression >2sigma(I)
_cod_data_source_file b008131k.txt
_cod_data_source_block 3
_cod_depositor_comments
;
The following automatic conversions were performed:
'_symmetry_cell_setting' value 'Monoclinic' changed to 'monoclinic'
according to '/home/saulius/struct/CIF-dictionaries/cif_core.dic'
dictionary named 'cif_core.dic' version 2.4.1 from
2010-06-29.

'_exptl_absorpt_correction_type' value 'Empirical' changed to
'empirical' according to
'/home/saulius/struct/CIF-dictionaries/cif_core.dic' dictionary named
'cif_core.dic' version 2.4.1 from 2010-06-29.

Automatic conversion script
Id: cif_fix_enum 1527 2010-12-29 10:47:43Z saulius 
;
_cod_original_cell_volume 3570.1(19)
_cod_original_sg_symbol_H-M P2(1)/n
_cod_database_code 7010340

loop_
_symmetry_equiv_pos_as_xyz
'x, y, z'
'-x+1/2, y+1/2, -z+1/2'
'-x, -y, -z'
'x-1/2, -y-1/2, z-1/2'

loop_
_atom_site_label
_atom_site_type_symbol
_atom_site_fract_x
_atom_site_fract_y
_atom_site_fract_z
_atom_site_U_iso_or_equiv
_atom_site_adp_type
_atom_site_occupancy
_atom_site_symmetry_multiplicity
_atom_site_calc_flag
_atom_site_refinement_flags
_atom_site_disorder_assembly
_atom_site_disorder_group
Rh1 Rh 0.09478(3) 0.618614(18) 0.18384(3) 0.02066(13) Uani 1 1 d . . .
P1 P 0.05593(10) 0.66657(6) 0.32747(10) 0.0197(3) Uani 1 1 d . . .
O1 O -0.0289(4) 0.7157(2) 0.0568(3) 0.0564(14) Uani 1 1 d . . .
N2 N 0.4016(4) 0.6684(2) 0.2506(4) 0.0292(11) Uani 1 1 d . . .
N1 N 0.3418(3) 0.64637(19) 0.1555(3) 0.0225(9) Uani 1 1 d . . .
N3 N 0.2371(3) 0.56142(18) 0.0514(3) 0.0207(9) Uani 1 1 d . . .
N4 N 0.1304(3) 0.57774(18) 0.0488(3) 0.0193(9) Uani 1 1 d . . .
N5 N 0.3043(3) 0.55088(18) 0.2479(3) 0.0217(9) Uani 1 1 d . . .
N6 N 0.1993(3) 0.54995(18) 0.2637(3) 0.0203(9) Uani 1 1 d . . .
B1 B 0.3311(5) 0.5785(3) 0.1460(5) 0.0219(13) Uani 1 1 d . . .
H1 H 0.400(5) 0.557(3) 0.126(5) 0.050 Uiso 1 1 d . . .
C1 C 0.1347(4) 0.6375(2) 0.4562(4) 0.0243(12) Uani 1 1 d . . .
C2 C 0.2564(4) 0.6539(2) 0.4754(4) 0.0296(13) Uani 1 1 d . . .
H2A H 0.2839 0.6456 0.4108 0.035 Uiso 1 1 calc R . .
H2B H 0.2658 0.6969 0.4913 0.035 Uiso 1 1 calc R . .
C3 C 0.3212(5) 0.6181(3) 0.5678(5) 0.0381(14) Uani 1 1 d . . .
H3A H 0.3987 0.6302 0.5813 0.046 Uiso 1 1 calc R . .
H3B H 0.3172 0.5755 0.5485 0.046 Uiso 1 1 calc R . .
C4 C 0.2790(5) 0.6265(3) 0.6688(5) 0.0412(16) Uani 1 1 d . . .
H4A H 0.3194 0.5999 0.7248 0.049 Uiso 1 1 calc R . .
H4B H 0.2923 0.6679 0.6938 0.049 Uiso 1 1 calc R . .
C5 C 0.1583(5) 0.6131(3) 0.6496(4) 0.0360(14) Uani 1 1 d . . .
H5A H 0.1322 0.6220 0.7148 0.043 Uiso 1 1 calc R . .
H5B H 0.1464 0.5702 0.6341 0.043 Uiso 1 1 calc R . .
C6 C 0.0917(5) 0.6493(3) 0.5572(4) 0.0282(12) Uani 1 1 d . . .
H6A H 0.0978 0.6921 0.5747 0.034 Uiso 1 1 calc R . .
H6B H 0.0138 0.6379 0.5449 0.034 Uiso 1 1 calc R . .
C7 C -0.0899(4) 0.6615(2) 0.3372(4) 0.0219(11) Uani 1 1 d . . .
C8 C -0.1250(4) 0.5969(2) 0.3473(5) 0.0322(13) Uani 1 1 d . . .
H8A H -0.1164 0.5745 0.2838 0.039 Uiso 1 1 calc R . .
H8B H -0.0765 0.5787 0.4099 0.039 Uiso 1 1 calc R . .
C9 C -0.2432(5) 0.5918(3) 0.3586(7) 0.052(2) Uani 1 1 d . . .
H9A H -0.2506 0.6103 0.4261 0.063 Uiso 1 1 calc R . .
H9B H -0.2633 0.5494 0.3605 0.063 Uiso 1 1 calc R . .
C10 C -0.3206(5) 0.6226(3) 0.2658(6) 0.0512(19) Uani 1 1 d . . .
H10A H -0.3201 0.6008 0.1993 0.061 Uiso 1 1 calc R . .
H10B H -0.3959 0.6215 0.2775 0.061 Uiso 1 1 calc R . .
C11 C -0.2880(4) 0.6853(2) 0.2546(5) 0.0348(14) Uani 1 1 d . . .
H11A H -0.2963 0.7081 0.3178 0.042 Uiso 1 1 calc R . .
H11B H -0.3370 0.7032 0.1917 0.042 Uiso 1 1 calc R . .
C12 C -0.1690(4) 0.6899(3) 0.2424(5) 0.0357(14) Uani 1 1 d . . .
H12A H -0.1619 0.6696 0.1763 0.043 Uiso 1 1 calc R . .
H12B H -0.1496 0.7322 0.2367 0.043 Uiso 1 1 calc R . .
C13 C 0.0758(4) 0.7485(2) 0.3230(4) 0.0240(11) Uani 1 1 d . . .
C14 C 0.0650(4) 0.7829(2) 0.4232(4) 0.0287(12) Uani 1 1 d . . .
H14A H -0.0045 0.7721 0.4424 0.034 Uiso 1 1 calc R . .
H14B H 0.1255 0.7718 0.4830 0.034 Uiso 1 1 calc R . .
C15 C 0.0677(5) 0.8499(3) 0.4046(5) 0.0367(14) Uani 1 1 d . . .
H15A H 0.0032 0.8616 0.3494 0.044 Uiso 1 1 calc R . .
H15B H 0.0641 0.8711 0.4708 0.044 Uiso 1 1 calc R . .
C16 C 0.1714(5) 0.8678(3) 0.3695(5) 0.0412(16) Uani 1 1 d . . .
H16A H 0.1689 0.9109 0.3536 0.049 Uiso 1 1 calc R . .
H16B H 0.2354 0.8604 0.4281 0.049 Uiso 1 1 calc R . .
C17 C 0.1842(5) 0.8336(3) 0.2726(5) 0.0389(15) Uani 1 1 d . . .
H17A H 0.2544 0.8446 0.2548 0.047 Uiso 1 1 calc R . .
H17B H 0.1248 0.8448 0.2118 0.047 Uiso 1 1 calc R . .
C18 C 0.1815(4) 0.7664(2) 0.2895(5) 0.0303(13) Uani 1 1 d . . .
H18A H 0.2453 0.7543 0.3451 0.036 Uiso 1 1 calc R . .
H18B H 0.1857 0.7457 0.2230 0.036 Uiso 1 1 calc R . .
C19 C 0.4232(4) 0.7247(2) 0.2321(4) 0.0263(12) Uani 1 1 d . . .
C20 C 0.3788(5) 0.7400(2) 0.1274(4) 0.0299(13) Uani 1 1 d . . .
H20 H 0.3826 0.7776 0.0950 0.036 Uiso 1 1 calc R . .
C21 C 0.3283(4) 0.6897(2) 0.0800(4) 0.0259(12) Uani 1 1 d . . .
C22 C 0.4859(5) 0.7626(3) 0.3195(5) 0.0410(16) Uani 1 1 d . . .
H22A H 0.4358 0.7897 0.3444 0.061 Uiso 1 1 calc R . .
H22B H 0.5406 0.7857 0.2932 0.061 Uiso 1 1 calc R . .
H22C H 0.5225 0.7373 0.3783 0.061 Uiso 1 1 calc R . .
C23 C 0.2725(5) 0.6808(3) -0.0351(4) 0.0373(15) Uani 1 1 d . . .
H23A H 0.2734 0.7181 -0.0738 0.056 Uiso 1 1 calc R . .
H23B H 0.1968 0.6684 -0.0398 0.056 Uiso 1 1 calc R . .
H23C H 0.3110 0.6501 -0.0661 0.056 Uiso 1 1 calc R . .
C24 C 0.0701(4) 0.5606(2) -0.0451(4) 0.0232(11) Uani 1 1 d . . .
C25 C 0.1368(5) 0.5342(2) -0.1037(4) 0.0294(13) Uani 1 1 d . . .
H25 H 0.1148 0.5185 -0.1733 0.035 Uiso 1 1 calc R . .
C26 C 0.2420(4) 0.5350(2) -0.0416(4) 0.0258(12) Uani 1 1 d . . .
C27 C -0.0497(4) 0.5714(2) -0.0754(4) 0.0315(13) Uani 1 1 d . . .
H27A H -0.0851 0.5387 -0.1200 0.047 Uiso 1 1 calc R . .
H27B H -0.0637 0.6088 -0.1148 0.047 Uiso 1 1 calc R . .
H27C H -0.0791 0.5739 -0.0113 0.047 Uiso 1 1 calc R . .
C28 C 0.3468(5) 0.5134(3) -0.0670(5) 0.0375(15) Uani 1 1 d . . .
H28A H 0.3329 0.5007 -0.1413 0.056 Uiso 1 1 calc R . .
H28B H 0.3750 0.4798 -0.0209 0.056 Uiso 1 1 calc R . .
H28C H 0.4005 0.5456 -0.0555 0.056 Uiso 1 1 calc R . .
C29 C 0.3645(4) 0.5095(2) 0.3126(4) 0.0276(12) Uani 1 1 d . . .
C30 C 0.2991(4) 0.4818(2) 0.3683(4) 0.0278(12) Uani 1 1 d . . .
H30 H 0.3195 0.4514 0.4198 0.033 Uiso 1 1 calc R . .
C31 C 0.1959(4) 0.5070(2) 0.3347(4) 0.0220(11) Uani 1 1 d . . .
C32 C 0.4831(5) 0.5004(3) 0.3175(5) 0.0440(17) Uani 1 1 d . . .
H32A H 0.5068 0.5271 0.2673 0.066 Uiso 1 1 calc R . .
H32B H 0.4956 0.4591 0.2991 0.066 Uiso 1 1 calc R . .
H32C H 0.5247 0.5088 0.3894 0.066 Uiso 1 1 calc R . .
C33 C 0.0924(4) 0.4885(2) 0.3640(5) 0.0304(13) Uani 1 1 d . . .
H33A H 0.1013 0.4907 0.4411 0.046 Uiso 1 1 calc R . .
H33B H 0.0748 0.4476 0.3403 0.046 Uiso 1 1 calc R . .
H33C H 0.0331 0.5149 0.3298 0.046 Uiso 1 1 calc R . .
C34 C 0.0174(5) 0.6771(3) 0.1076(4) 0.0315(13) Uani 1 1 d . . .

loop_
_atom_site_aniso_label
_atom_site_aniso_U_11
_atom_site_aniso_U_22
_atom_site_aniso_U_33
_atom_site_aniso_U_23
_atom_site_aniso_U_13
_atom_site_aniso_U_12
Rh1 0.0173(2) 0.0225(2) 0.0215(2) 0.00266(19) 0.00277(14) 0.00392(18)
P1 0.0154(6) 0.0218(7) 0.0218(7) 0.0021(5) 0.0036(5) 0.0025(5)
O1 0.075(4) 0.056(3) 0.037(3) 0.018(2) 0.010(2) 0.043(3)
N2 0.021(2) 0.034(3) 0.030(3) -0.005(2) 0.000(2) 0.002(2)
N1 0.020(2) 0.023(2) 0.024(2) -0.0011(19) 0.0035(18) -0.0030(18)
N3 0.017(2) 0.021(2) 0.024(2) 0.0021(18) 0.0024(18) 0.0024(17)
N4 0.014(2) 0.021(2) 0.023(2) 0.0066(17) 0.0028(17) 0.0003(16)
N5 0.016(2) 0.018(2) 0.030(2) 0.0051(18) 0.0027(18) 0.0022(16)
N6 0.013(2) 0.024(2) 0.023(2) 0.0029(18) 0.0024(17) 0.0014(16)
B1 0.018(3) 0.023(3) 0.024(3) 0.001(2) 0.004(2) 0.002(2)
C1 0.021(3) 0.029(3) 0.022(3) 0.002(2) 0.002(2) 0.005(2)
C2 0.019(3) 0.033(3) 0.033(3) 0.001(2) -0.003(2) 0.002(2)
C3 0.028(3) 0.034(3) 0.044(3) 0.002(3) -0.010(3) 0.004(3)
C4 0.043(4) 0.038(4) 0.033(3) 0.003(3) -0.014(3) 0.000(3)
C5 0.049(4) 0.031(3) 0.024(3) 0.004(3) 0.000(3) -0.001(3)
C6 0.027(3) 0.032(3) 0.026(3) 0.000(2) 0.007(2) 0.001(2)
C7 0.014(2) 0.021(3) 0.029(3) 0.003(2) 0.001(2) 0.002(2)
C8 0.019(3) 0.028(3) 0.049(4) 0.008(3) 0.006(3) -0.001(2)
C9 0.023(3) 0.035(4) 0.097(6) 0.018(4) 0.009(4) -0.007(3)
C10 0.021(3) 0.036(4) 0.088(5) -0.003(4) -0.007(3) -0.003(3)
C11 0.019(3) 0.032(3) 0.049(4) 0.001(3) -0.001(3) 0.003(2)
C12 0.016(3) 0.041(4) 0.048(4) 0.009(3) 0.003(3) 0.003(2)
C13 0.017(3) 0.022(3) 0.036(3) -0.001(2) 0.010(2) 0.000(2)
C14 0.022(3) 0.024(3) 0.039(3) -0.002(2) 0.006(2) -0.001(2)
C15 0.034(3) 0.027(3) 0.048(4) -0.001(3) 0.008(3) 0.000(3)
C16 0.035(4) 0.029(3) 0.056(4) 0.005(3) 0.004(3) -0.004(3)
C17 0.029(3) 0.034(3) 0.053(4) 0.011(3) 0.008(3) -0.005(3)
C18 0.025(3) 0.029(3) 0.040(3) 0.005(3) 0.014(3) 0.003(2)
C19 0.017(3) 0.028(3) 0.035(3) -0.005(2) 0.009(2) 0.000(2)
C20 0.030(3) 0.025(3) 0.038(3) 0.000(2) 0.014(3) -0.004(2)
C21 0.026(3) 0.021(3) 0.032(3) 0.003(2) 0.011(2) -0.002(2)
C22 0.027(3) 0.041(4) 0.056(4) -0.015(3) 0.012(3) -0.006(3)
C23 0.041(4) 0.035(3) 0.031(3) 0.010(3) -0.003(3) -0.011(3)
C24 0.029(3) 0.018(3) 0.021(3) 0.004(2) 0.001(2) -0.003(2)
C25 0.042(3) 0.024(3) 0.021(3) 0.000(2) 0.005(2) -0.004(2)
C26 0.030(3) 0.021(3) 0.029(3) -0.001(2) 0.013(2) -0.002(2)
C27 0.026(3) 0.031(3) 0.033(3) 0.002(3) -0.003(2) -0.002(2)
C28 0.042(4) 0.033(3) 0.040(4) -0.002(3) 0.017(3) 0.004(3)
C29 0.025(3) 0.024(3) 0.031(3) 0.006(2) 0.001(2) 0.004(2)
C30 0.027(3) 0.022(3) 0.032(3) 0.006(2) 0.002(2) 0.004(2)
C31 0.022(3) 0.018(3) 0.024(3) 0.000(2) 0.002(2) 0.000(2)
C32 0.022(3) 0.048(4) 0.055(4) 0.026(3) -0.004(3) 0.004(3)
C33 0.029(3) 0.021(3) 0.042(3) 0.003(2) 0.009(3) -0.002(2)
C34 0.034(3) 0.044(4) 0.020(3) 0.001(2) 0.013(2) 0.012(3)

loop_
_atom_type_symbol
_atom_type_description
_atom_type_scat_dispersion_real
_atom_type_scat_dispersion_imag
_atom_type_scat_source
C C 0.0033 0.0016 'International Tables Vol C Tables 4.2.6.8 and 6.1.1.4'
H H 0.0000 0.0000 'International Tables Vol C Tables 4.2.6.8 and 6.1.1.4'
B B 0.0013 0.0007 'International Tables Vol C Tables 4.2.6.8 and 6.1.1.4'
N N 0.0061 0.0033 'International Tables Vol C Tables 4.2.6.8 and 6.1.1.4'
O O 0.0106 0.0060 'International Tables Vol C Tables 4.2.6.8 and 6.1.1.4'
P P 0.1023 0.0942 'International Tables Vol C Tables 4.2.6.8 and 6.1.1.4'
Rh Rh -1.1178 0.9187 'International Tables Vol C Tables 4.2.6.8 and 6.1.1.4'

loop_
_geom_angle_atom_site_label_1
_geom_angle_atom_site_label_2
_geom_angle_atom_site_label_3
_geom_angle
_geom_angle_site_symmetry_1
_geom_angle_site_symmetry_3
_geom_angle_publ_flag
C34 Rh1 N4 93.1(2) . . ?
C34 Rh1 N6 173.8(2) . . ?
N4 Rh1 N6 82.21(15) . . ?
C34 Rh1 P1 85.01(17) . . ?
N4 Rh1 P1 177.77(11) . . ?
N6 Rh1 P1 99.61(12) . . ?
C34 Rh1 B1 121.6(2) . . ?
N4 Rh1 B1 52.03(15) . . ?
N6 Rh1 B1 52.16(15) . . ?
P1 Rh1 B1 128.23(11) . . ?
C34 Rh1 N2 107.3(2) . . ?
N4 Rh1 N2 85.95(13) . . ?
N6 Rh1 N2 68.37(13) . . ?
P1 Rh1 N2 93.51(8) . . ?
B1 Rh1 N2 39.16(12) . . ?
C1 P1 C13 109.1(2) . . ?
C1 P1 C7 104.8(2) . . ?
C13 P1 C7 101.7(2) . . ?
C1 P1 Rh1 113.17(18) . . ?
C13 P1 Rh1 112.78(18) . . ?
C7 P1 Rh1 114.41(17) . . ?
C19 N2 N1 105.9(4) . . ?
C19 N2 Rh1 117.6(3) . . ?
N1 N2 Rh1 52.2(2) . . ?
C21 N1 N2 109.7(4) . . ?
C21 N1 B1 131.3(4) . . ?
N2 N1 B1 116.6(4) . . ?
C26 N3 N4 109.1(4) . . ?
C26 N3 B1 129.3(4) . . ?
N4 N3 B1 121.3(4) . . ?
C24 N4 N3 107.4(4) . . ?
C24 N4 Rh1 134.1(3) . . ?
N3 N4 Rh1 118.5(3) . . ?
C29 N5 N6 108.6(4) . . ?
C29 N5 B1 126.6(4) . . ?
N6 N5 B1 121.5(4) . . ?
C31 N6 N5 106.8(4) . . ?
C31 N6 Rh1 137.9(3) . . ?
N5 N6 Rh1 115.0(3) . . ?
N1 B1 N3 110.3(4) . . ?
N1 B1 N5 111.1(4) . . ?
N3 B1 N5 107.4(4) . . ?
N1 B1 Rh1 77.2(3) . . ?
N3 B1 Rh1 67.9(3) . . ?
N5 B1 Rh1 66.9(3) . . ?
C2 C1 C6 110.0(4) . . ?
C2 C1 P1 112.0(4) . . ?
C6 C1 P1 118.8(4) . . ?
C3 C2 C1 109.9(5) . . ?
C2 C3 C4 112.3(5) . . ?
C5 C4 C3 111.1(5) . . ?
C4 C5 C6 112.1(5) . . ?
C5 C6 C1 109.6(5) . . ?
C8 C7 C12 108.3(4) . . ?
C8 C7 P1 111.6(3) . . ?
C12 C7 P1 113.1(4) . . ?
C9 C8 C7 112.5(5) . . ?
C8 C9 C10 110.7(6) . . ?
C11 C10 C9 111.4(5) . . ?
C10 C11 C12 111.6(5) . . ?
C7 C12 C11 111.3(5) . . ?
C18 C13 C14 110.2(4) . . ?
C18 C13 P1 113.5(4) . . ?
C14 C13 P1 115.8(4) . . ?
C15 C14 C13 110.8(5) . . ?
C16 C15 C14 111.0(5) . . ?
C17 C16 C15 111.4(5) . . ?
C16 C17 C18 112.1(5) . . ?
C17 C18 C13 110.4(5) . . ?
N2 C19 C20 111.0(5) . . ?
N2 C19 C22 120.2(5) . . ?
C20 C19 C22 128.8(5) . . ?
C21 C20 C19 106.0(5) . . ?
N1 C21 C20 107.4(5) . . ?
N1 C21 C23 124.5(5) . . ?
C20 C21 C23 128.1(5) . . ?
N4 C24 C25 109.3(5) . . ?
N4 C24 C27 121.9(5) . . ?
C25 C24 C27 128.8(5) . . ?
C24 C25 C26 107.0(5) . . ?
N3 C26 C25 107.2(5) . . ?
N3 C26 C28 123.3(5) . . ?
C25 C26 C28 129.5(5) . . ?
C30 C29 N5 108.6(5) . . ?
C30 C29 C32 129.0(5) . . ?
N5 C29 C32 122.4(5) . . ?
C29 C30 C31 106.1(5) . . ?
N6 C31 C30 109.8(5) . . ?
N6 C31 C33 122.5(4) . . ?
C30 C31 C33 127.6(5) . . ?
O1 C34 Rh1 177.1(6) . . ?

loop_
_geom_bond_atom_site_label_1
_geom_bond_atom_site_label_2
_geom_bond_distance
_geom_bond_site_symmetry_2
_geom_bond_publ_flag
Rh1 C34 1.797(6) . ?
Rh1 N4 2.108(4) . ?
Rh1 N6 2.142(4) . ?
Rh1 P1 2.2920(14) . ?
Rh1 B1 3.243(6) . ?
Rh1 N2 3.925(5) . ?
P1 C1 1.858(5) . ?
P1 C13 1.864(5) . ?
P1 C7 1.868(5) . ?
O1 C34 1.166(7) . ?
N2 C19 1.330(7) . ?
N2 N1 1.385(6) . ?
N1 C21 1.365(7) . ?
N1 B1 1.537(7) . ?
N3 C26 1.355(7) . ?
N3 N4 1.383(5) . ?
N3 B1 1.551(7) . ?
N4 C24 1.339(6) . ?
N5 C29 1.364(6) . ?
N5 N6 1.379(6) . ?
N5 B1 1.560(7) . ?
N6 C31 1.341(6) . ?
C1 C2 1.540(7) . ?
C1 C6 1.542(7) . ?
C2 C3 1.521(7) . ?
C3 C4 1.525(9) . ?
C4 C5 1.513(9) . ?
C5 C6 1.534(7) . ?
C7 C8 1.534(7) . ?
C7 C12 1.537(7) . ?
C8 C9 1.529(8) . ?
C9 C10 1.534(9) . ?
C10 C11 1.487(8) . ?
C11 C12 1.541(8) . ?
C13 C18 1.539(7) . ?
C13 C14 1.542(7) . ?
C14 C15 1.528(8) . ?
C15 C16 1.526(9) . ?
C16 C17 1.510(9) . ?
C17 C18 1.531(8) . ?
C19 C20 1.390(8) . ?
C19 C22 1.495(7) . ?
C20 C21 1.375(7) . ?
C21 C23 1.513(8) . ?
C24 C25 1.382(8) . ?
C24 C27 1.490(7) . ?
C25 C26 1.388(8) . ?
C26 C28 1.507(8) . ?
C29 C30 1.359(8) . ?
C29 C32 1.491(8) . ?
C30 C31 1.395(7) . ?
C31 C33 1.492(7) . ?

loop_
_geom_torsion_atom_site_label_1
_geom_torsion_atom_site_label_2
_geom_torsion_atom_site_label_3
_geom_torsion_atom_site_label_4
_geom_torsion
_geom_torsion_site_symmetry_1
_geom_torsion_site_symmetry_2
_geom_torsion_site_symmetry_3
_geom_torsion_site_symmetry_4
_geom_torsion_publ_flag
Rh1 B1 N1 N2 103.4(4) . . . . ?
